data_1558259
loop_
_publ_author_name
'Xu, Li-Ping'
'Liu, Elaine E. L.-N.'
'Bacsa, John'
'MacBeth, Cora E.'
'Musaev, Djamaladdin G.'

_publ_section_title
;
 Mechanistic details of the cobalt-mediated dehydrogenative dimerization
 of aminoquinoline-directed benzamides.
;
_journal_issue 23
_journal_name_full 'Chemical science'
_journal_page_first 6085
_journal_page_last 6096
_journal_paper_doi 10.1039/d0sc02066d
_journal_volume 11
_journal_year 2020
_chemical_formula_moiety 'C34 H26 Co N4 O2'
_chemical_formula_sum 'C34 H26 Co N4 O2'
_chemical_formula_weight 581.52
_chemical_properties_physical Air-sensitive
_space_group_crystal_system orthorhombic
_space_group_IT_number 61
_space_group_name_Hall '-P 2ac 2ab'
_space_group_name_H-M_alt 'P b c a'
_atom_sites_solution_hydrogens mixed
_atom_sites_solution_primary dual
_audit_creation_date 2018-06-07
_audit_creation_method
;
Olex2 1.2-dev
(compiled 2018.05.29 svn.r3508 for OlexSys, GUI svn.r5506)
;
_audit_update_record
;
2018-06-07 deposited with the CCDC.	2020-06-04 downloaded from the CCDC.
;
_cell_angle_alpha 90
_cell_angle_beta 90
_cell_angle_gamma 90
_cell_formula_units_Z 8
_cell_length_a 15.1904(2)
_cell_length_b 15.2935(3)
_cell_length_c 23.3304(4)
_cell_measurement_reflns_used 59147
_cell_measurement_temperature 100.01(10)
_cell_measurement_theta_max 45.0870
_cell_measurement_theta_min 1.3190
_cell_volume 5419.99(16)
_computing_cell_refinement 'CrysAlisPro 1.171.39.43c (Rigaku OD, 2018)'
_computing_data_collection 'CrysAlisPro 1.171.39.43c (Rigaku OD, 2018)'
_computing_data_reduction 'CrysAlisPro 1.171.39.43c (Rigaku OD, 2018)'
_computing_molecular_graphics 'Olex2 (Dolomanov et al., 2009)'
_computing_publication_material 'Olex2 (Dolomanov et al., 2009)'
_computing_structure_refinement 'SHELXL-2014 (Sheldrick, 2015)'
_computing_structure_solution 'SHELXT (Sheldrick, 2015)'
_diffrn_ambient_environment N~2~
_diffrn_ambient_temperature 100.01(10)
_diffrn_detector 'CCD plate'
_diffrn_detector_area_resol_mean 7.495
_diffrn_detector_type HyPix
_diffrn_measured_fraction_theta_full 1.000
_diffrn_measured_fraction_theta_max 1.000
_diffrn_measurement_details
;
List of Runs (angles in degrees, time in seconds):

  # Type    Start    End  Width  t~exp~   \w     \q     \k     \f   Frames
#--------------------------------------------------------------------------
  1  \w    -88.00 -28.00   0.50   34.95    --  -43.22 120.00-108.00  120
  2  \w    -56.00  32.00   0.50   34.95    --  -43.22  19.00 -60.00  176
  3  \w    -31.00  57.00   0.50   34.95    --   43.53 -17.00   3.00  176
  4  \w     31.00 119.00   0.50   34.95    --   43.53  19.00   0.00  176
  5  \w     30.00 119.00   0.50   34.95    --   43.53  17.00 171.00  178
  6  \w     31.00  70.00   0.50   34.95    --   43.53  38.00  60.00   78
  7  \w   -115.00 -60.00   0.50   34.95    --  -43.22-178.00-150.00  110
  8  \w   -115.00 -28.00   0.50   34.95    --  -43.22 -57.00-180.00  174
  9  \w   -116.00 -58.00   0.50   34.95    --  -43.22 178.00-120.00  116
 10  \w   -116.00 -58.00   0.50   34.95    --  -43.22 178.00-180.00  116
 11  \w   -116.00 -58.00   0.50   34.95    --  -43.22 178.00  60.00  116
;
_diffrn_measurement_device 'four-circle diffractometer'
_diffrn_measurement_device_type 'XtaLAB Synergy, Dualflex, HyPix'
_diffrn_measurement_method '\w scans'
_diffrn_orient_matrix_type 'CrysAlisPro convention (1999,Acta A55,543-557)'
_diffrn_orient_matrix_UB_11 0.0231930000
_diffrn_orient_matrix_UB_12 0.0402384000
_diffrn_orient_matrix_UB_13 0.0000071000
_diffrn_orient_matrix_UB_21 -0.0394418000
_diffrn_orient_matrix_UB_22 0.0224206000
_diffrn_orient_matrix_UB_23 -0.0069380000
_diffrn_orient_matrix_UB_31 -0.0093535000
_diffrn_orient_matrix_UB_32 0.0053679000
_diffrn_orient_matrix_UB_33 0.0295979000
_diffrn_radiation_monochromator 'multilayer mirror'
_diffrn_radiation_probe x-ray
_diffrn_radiation_type MoK\a
_diffrn_radiation_wavelength 0.71073
_diffrn_reflns_av_R_equivalents 0.0375
_diffrn_reflns_av_unetI/netI 0.0193
_diffrn_reflns_Laue_measured_fraction_full 1.000
_diffrn_reflns_Laue_measured_fraction_max 1.000
_diffrn_reflns_limit_h_max 30
_diffrn_reflns_limit_h_min -30
_diffrn_reflns_limit_k_max 30
_diffrn_reflns_limit_k_min -30
_diffrn_reflns_limit_l_max 46
_diffrn_reflns_limit_l_min -46
_diffrn_reflns_number 218144
_diffrn_reflns_point_group_measured_fraction_full 1.000
_diffrn_reflns_point_group_measured_fraction_max 1.000
_diffrn_reflns_theta_full 25.242
_diffrn_reflns_theta_max 45.294
_diffrn_reflns_theta_min 1.746
_diffrn_source 'micro-focus sealed X-ray tube'
_diffrn_source_current 1.4
_diffrn_source_type 'PhotonJet (Mo) X-ray Source'
_diffrn_source_voltage 50
_diffrn_standards_number 0
_exptl_absorpt_coefficient_mu 0.673
_exptl_absorpt_correction_T_max 1.000
_exptl_absorpt_correction_T_min 0.572
_exptl_absorpt_correction_type gaussian
_exptl_absorpt_process_details
'CrysAlisPro 1.171.39.43c (Rigaku Oxford Diffraction, 2018) Numerical absorption correction based on gaussian integration over 			a multifaceted crystal model Empirical absorption correction using spherical harmonics, implemented in SCALE3 ABSPACK scaling algorithm.'
_exptl_crystal_colour red
_exptl_crystal_colour_primary red
_exptl_crystal_density_diffrn 1.425
_exptl_crystal_description prism
_exptl_crystal_F_000 2408
_exptl_crystal_recrystallization_method
'The material was recrystallised from a mixture of DCM and diethyl ether  by solvent layering'
_exptl_crystal_size_max 0.376
_exptl_crystal_size_mid 0.336
_exptl_crystal_size_min 0.286
_refine_diff_density_max 0.607
_refine_diff_density_min -0.418
_refine_diff_density_rms 0.066
_refine_ls_extinction_method none
_refine_ls_goodness_of_fit_ref 1.033
_refine_ls_hydrogen_treatment mixed
_refine_ls_matrix_type full
_refine_ls_number_parameters 461
_refine_ls_number_reflns 22703
_refine_ls_number_restraints 6
_refine_ls_restrained_S_all 1.033
_refine_ls_R_factor_all 0.0469
_refine_ls_R_factor_gt 0.0355
_refine_ls_shift/su_max 0.003
_refine_ls_shift/su_mean 0.000
_refine_ls_structure_factor_coef Fsqd
_refine_ls_weighting_details 'w=1/[\s^2^(Fo^2^)+(0.0523P)^2^+0.8706P] where P=(Fo^2^+2Fc^2^)/3'
_refine_ls_weighting_scheme calc
_refine_ls_wR_factor_gt 0.0957
_refine_ls_wR_factor_ref 0.1006
_reflns_Friedel_coverage 0.000
_reflns_number_gt 18662
_reflns_number_total 22703
_reflns_threshold_expression 'I > 2\s(I)'
_cod_data_source_file d0sc02066d2.cif
_cod_data_source_block el-01-31
_cod_depositor_comments
;Adding full bibliography for 1558259--1558265.cif.

 Adding full bibliography for 1558259--1558265.cif.
;
_cod_original_cell_volume 5420.00(15)
_cod_database_code 1558259
_shelx_shelxl_version_number 2018/3
_chemical_oxdiff_formula 'C272  H208  Co8  N32  O16  '
_shelx_space_group_comment
;
The symmetry employed for this shelxl refinement is uniquely defined
by the following loop, which should always be used as a source of
symmetry information in preference to the above space-group names.
They are only intended as comments.
;
_shelx_estimated_absorpt_t_max 0.827
_shelx_estimated_absorpt_t_min 0.785
_reflns_odcompleteness_completeness 99.93
_reflns_odcompleteness_iscentric 1
_reflns_odcompleteness_theta 45.18
_olex2_refinement_description
;
1. Fixed Uiso
 At 1.5 times of:
  All C(H,H,H) groups
2. Restrained distances
 C17-H17B \\sim C17-H17A \\sim C17-H17C
 with sigma of 0.002
 H17C-H17B \\sim H17C-H17A \\sim H17B-H17A
 with sigma of 0.002
3. Uiso/Uaniso restraints and constraints
Uiso(H17A) = Uiso(H17B) = Uiso(H17C)
4.a Idealised Me refined as rotating group:
 C34(H34A,H34B,H34C)
;
_olex2_diffrn_ambient_temperature_device 'Oxford Cryosystems'
_olex2_exptl_crystal_mounting_method 'The crystal was mounted on a loop with paratone oil'
_olex2_submission_original_sample_id EL-01-31
_olex2_submission_special_instructions 'No special instructions were received'
_oxdiff_exptl_absorpt_empirical_details
;
Empirical correction (ABSPACK) includes:
- Absorption correction using spherical harmonics
- Frame scaling
;
_oxdiff_exptl_absorpt_empirical_full_max 1.124
_oxdiff_exptl_absorpt_empirical_full_min 0.900

loop_
_space_group_symop_operation_xyz
'x, y, z'
'-x+1/2, -y, z+1/2'
'x+1/2, -y+1/2, -z'
'-x, y+1/2, -z+1/2'
'-x, -y, -z'
'x-1/2, y, -z-1/2'
'-x-1/2, y-1/2, z'
'x, -y-1/2, z-1/2'

loop_
_atom_site_label
_atom_site_type_symbol
_atom_site_fract_x
_atom_site_fract_y
_atom_site_fract_z
_atom_site_U_iso_or_equiv
_atom_site_adp_type
_atom_site_occupancy
_atom_site_site_symmetry_order
_atom_site_calc_flag
_atom_site_refinement_flags_posn
_atom_site_refinement_flags_adp
_atom_site_refinement_flags_occupancy
_atom_site_disorder_assembly
_atom_site_disorder_group
Co1 Co 0.32781(2) 0.42586(2) 0.63121(2) 0.01467(2) Uani 1 1 d . . . . .
N4 N 0.27902(3) 0.54336(3) 0.64421(2) 0.01538(7) Uani 1 1 d . . . . .
O1 O 0.50152(3) 0.34202(4) 0.50557(2) 0.02255(8) Uani 1 1 d . . . . .
O2 O 0.29896(5) 0.68459(4) 0.67723(3) 0.03419(14) Uani 1 1 d . . . . .
N1 N 0.38100(3) 0.35819(4) 0.69722(2) 0.01788(7) Uani 1 1 d . . . . .
C4 C 0.52463(4) 0.30679(4) 0.72822(3) 0.01921(9) Uani 1 1 d . . . . .
C11 C 0.36418(4) 0.41618(4) 0.50096(2) 0.01544(7) Uani 1 1 d . . . . .
C12 C 0.31061(4) 0.36419(4) 0.46587(3) 0.01987(9) Uani 1 1 d . . . . .
C15 C 0.27598(5) 0.54306(5) 0.47908(3) 0.02576(12) Uani 1 1 d . . . . .
C27 C 0.32439(4) 0.60903(4) 0.66929(2) 0.01825(9) Uani 1 1 d . . . . .
C22 C 0.02120(4) 0.55391(5) 0.57527(3) 0.02163(10) Uani 1 1 d . . . . .
C10 C 0.44069(4) 0.37666(4) 0.53253(2) 0.01527(7) Uani 1 1 d . . . . .
C9 C 0.46717(4) 0.33876(4) 0.68548(2) 0.01560(7) Uani 1 1 d . . . . .
N3 N 0.20402(3) 0.40012(3) 0.60389(2) 0.01535(7) Uani 1 1 d . . . . .
C8 C 0.49686(3) 0.35197(4) 0.62786(2) 0.01500(7) Uani 1 1 d . . . . .
C26 C 0.15451(3) 0.47485(4) 0.60157(2) 0.01424(7) Uani 1 1 d . . . . .
C18 C 0.17016(4) 0.32584(4) 0.58496(3) 0.01971(9) Uani 1 1 d . . . . .
N2 N 0.43237(3) 0.38311(3) 0.59010(2) 0.01465(6) Uani 1 1 d . . . . .
C21 C 0.06820(3) 0.47430(4) 0.57892(2) 0.01695(8) Uani 1 1 d . . . . .
C23 C 0.05951(4) 0.62942(5) 0.59440(3) 0.02289(10) Uani 1 1 d . . . . .
C24 C 0.14469(4) 0.63003(4) 0.61879(3) 0.01937(9) Uani 1 1 d . . . . .
C20 C 0.03392(4) 0.39332(5) 0.56013(3) 0.02069(9) Uani 1 1 d . . . . .
C19 C 0.08425(4) 0.31929(4) 0.56289(3) 0.02195(10) Uani 1 1 d . . . . .
C16 C 0.34682(4) 0.50484(4) 0.50728(3) 0.01983(9) Uani 1 1 d . . . . .
C28 C 0.41540(4) 0.58260(4) 0.68833(2) 0.01801(8) Uani 1 1 d . . . . .
C33 C 0.48425(5) 0.58210(5) 0.64859(3) 0.02256(10) Uani 1 1 d . . . . .
C2 C 0.40251(6) 0.30951(7) 0.79369(3) 0.03172(16) Uani 1 1 d . . . . .
C30 C 0.51706(4) 0.53929(5) 0.76187(3) 0.02503(12) Uani 1 1 d . . . . .
C5 C 0.61378(4) 0.29052(5) 0.71437(3) 0.02291(10) Uani 1 1 d . . . . .
C13 C 0.23925(5) 0.40339(6) 0.43839(3) 0.02630(12) Uani 1 1 d . . . . .
C34 C 0.35868(5) 0.56111(6) 0.78957(3) 0.02766(13) Uani 1 1 d . . . . .
H34A H 0.334216 0.620164 0.793059 0.041 Uiso 1 1 calc GR . . . .
H34B H 0.382162 0.542420 0.826725 0.041 Uiso 1 1 calc GR . . . .
H34C H 0.312271 0.520635 0.777425 0.041 Uiso 1 1 calc GR . . . .
C17 C 0.32924(7) 0.26853(5) 0.45812(4) 0.03330(17) Uani 1 1 d D . . . .
C14 C 0.22232(5) 0.49207(6) 0.44458(3) 0.02815(14) Uani 1 1 d . . . . .
C31 C 0.58532(5) 0.53882(6) 0.72240(4) 0.02798(13) Uani 1 1 d . . . . .
C29 C 0.43144(4) 0.56128(5) 0.74581(3) 0.01998(9) Uani 1 1 d . . . . .
C32 C 0.56908(5) 0.56014(6) 0.66548(3) 0.02716(13) Uani 1 1 d . . . . .
C25 C 0.19370(3) 0.55384(4) 0.62259(2) 0.01477(7) Uani 1 1 d . . . . .
C7 C 0.58429(4) 0.33448(5) 0.61583(3) 0.02010(9) Uani 1 1 d . . . . .
C1 C 0.35012(5) 0.34319(6) 0.74930(3) 0.02621(12) Uani 1 1 d . . . . .
C3 C 0.48965(5) 0.29244(5) 0.78346(3) 0.02645(12) Uani 1 1 d . . . . .
C6 C 0.64165(4) 0.30506(5) 0.65940(3) 0.02397(11) Uani 1 1 d . . . . .
H18 H 0.2075(8) 0.2791(8) 0.5856(5) 0.022(3) Uiso 1 1 d . . . . .
H30 H 0.5296(9) 0.5242(9) 0.7980(6) 0.036(3) Uiso 1 1 d . . . . .
H19 H 0.0623(8) 0.2644(8) 0.5492(5) 0.027(3) Uiso 1 1 d . . . . .
H23 H 0.0297(9) 0.6853(8) 0.5917(6) 0.029(3) Uiso 1 1 d . . . . .
H17A H 0.2764(7) 0.2434(10) 0.4397(4) 0.055(3) Uiso 1 1 d D . . . .
H33 H 0.4759(10) 0.5991(10) 0.6081(6) 0.039(4) Uiso 1 1 d . . . . .
H20 H -0.0269(9) 0.3914(9) 0.5444(6) 0.035(3) Uiso 1 1 d . . . . .
H1 H 0.2883(8) 0.3596(8) 0.7555(5) 0.026(3) Uiso 1 1 d . . . . .
H16 H 0.3870(9) 0.5419(9) 0.5310(6) 0.031(3) Uiso 1 1 d . . . . .
H22 H -0.0380(8) 0.5575(8) 0.5585(5) 0.024(3) Uiso 1 1 d . . . . .
H15 H 0.2625(9) 0.6052(9) 0.4853(5) 0.031(3) Uiso 1 1 d . . . . .
H13 H 0.2020(10) 0.3698(10) 0.4131(6) 0.040(4) Uiso 1 1 d . . . . .
H31 H 0.6454(10) 0.5191(10) 0.7351(6) 0.040(4) Uiso 1 1 d . . . . .
H7 H 0.6050(9) 0.3412(9) 0.5785(6) 0.030(3) Uiso 1 1 d . . . . .
H32 H 0.6179(12) 0.5639(10) 0.6375(7) 0.046(4) Uiso 1 1 d . . . . .
H24 H 0.1674(8) 0.6855(9) 0.6333(5) 0.026(3) Uiso 1 1 d . . . . .
H5 H 0.6521(9) 0.2660(9) 0.7432(6) 0.035(3) Uiso 1 1 d . . . . .
H2 H 0.3745(10) 0.3015(9) 0.8288(6) 0.038(3) Uiso 1 1 d . . . . .
H17B H 0.3391(7) 0.2415(11) 0.4960(5) 0.055(3) Uiso 1 1 d D . . . .
H14 H 0.1723(9) 0.5189(10) 0.4223(7) 0.042(4) Uiso 1 1 d . . . . .
H3 H 0.5282(9) 0.2713(9) 0.8106(6) 0.034(3) Uiso 1 1 d . . . . .
H6 H 0.7014(9) 0.2922(9) 0.6481(6) 0.034(3) Uiso 1 1 d . . . . .
H17C H 0.3814(6) 0.2609(11) 0.4334(4) 0.055(3) Uiso 1 1 d D . . . .

loop_
_atom_site_aniso_label
_atom_site_aniso_U_11
_atom_site_aniso_U_22
_atom_site_aniso_U_33
_atom_site_aniso_U_23
_atom_site_aniso_U_13
_atom_site_aniso_U_12
Co1 0.01118(3) 0.01741(3) 0.01541(3) -0.00197(2) -0.00138(2) 0.00056(2)
N4 0.01244(14) 0.01740(17) 0.01631(16) -0.00276(13) -0.00156(12) -0.00180(12)
O1 0.02018(18) 0.0296(2) 0.01791(17) -0.00724(15) -0.00070(13) 0.00756(16)
O2 0.0410(3) 0.0183(2) 0.0433(3) -0.0070(2) -0.0245(3) 0.0019(2)
N1 0.01489(16) 0.0229(2) 0.01588(17) 0.00167(14) 0.00004(13) -0.00156(14)
C4 0.0194(2) 0.0207(2) 0.0175(2) 0.00352(16) -0.00434(16) 0.00043(17)
C11 0.01453(17) 0.01849(19) 0.01329(17) 0.00094(14) -0.00099(13) -0.00029(14)
C12 0.0199(2) 0.0238(2) 0.01583(19) 0.00194(17) -0.00489(16) -0.00413(18)
C15 0.0232(3) 0.0271(3) 0.0270(3) 0.0080(2) 0.0020(2) 0.0076(2)
C27 0.0210(2) 0.0179(2) 0.01588(19) -0.00068(15) -0.00563(16) -0.00366(16)
C22 0.01410(19) 0.0278(3) 0.0230(2) 0.0017(2) -0.00315(17) 0.00239(18)
C10 0.01498(17) 0.01686(18) 0.01399(17) -0.00228(14) -0.00192(13) 0.00116(14)
C9 0.01455(17) 0.01723(19) 0.01502(17) 0.00119(14) -0.00217(14) -0.00086(14)
N3 0.01332(15) 0.01618(16) 0.01654(16) -0.00163(13) -0.00146(12) -0.00125(13)
C8 0.01325(16) 0.01692(18) 0.01482(17) -0.00015(14) -0.00215(13) 0.00067(14)
C26 0.01153(15) 0.01726(18) 0.01394(17) -0.00057(14) -0.00061(12) -0.00095(13)
C18 0.0189(2) 0.0178(2) 0.0224(2) -0.00285(17) -0.00260(17) -0.00256(17)
N2 0.01332(15) 0.01756(16) 0.01307(15) -0.00067(12) -0.00203(11) 0.00157(12)
C21 0.01232(16) 0.0227(2) 0.01585(18) 0.00014(16) -0.00172(13) -0.00133(15)
C23 0.0183(2) 0.0233(2) 0.0271(3) 0.0011(2) -0.00169(19) 0.00526(19)
C24 0.0174(2) 0.0183(2) 0.0224(2) -0.00075(17) -0.00025(17) 0.00153(16)
C20 0.01523(19) 0.0272(3) 0.0196(2) -0.00115(19) -0.00368(16) -0.00549(18)
C19 0.0200(2) 0.0225(2) 0.0233(2) -0.00322(19) -0.00362(18) -0.00677(18)
C16 0.0197(2) 0.0191(2) 0.0207(2) 0.00170(17) -0.00052(17) 0.00200(17)
C28 0.0180(2) 0.0208(2) 0.01516(18) -0.00085(15) -0.00335(15) -0.00572(16)
C33 0.0251(3) 0.0257(3) 0.0169(2) -0.00167(18) 0.00130(18) -0.0062(2)
C2 0.0296(3) 0.0467(4) 0.0188(2) 0.0115(3) 0.0022(2) -0.0023(3)
C30 0.0190(2) 0.0361(3) 0.0201(2) 0.0000(2) -0.00594(18) -0.0030(2)
C5 0.0195(2) 0.0269(3) 0.0223(2) 0.0029(2) -0.00675(18) 0.0039(2)
C13 0.0185(2) 0.0386(3) 0.0219(2) 0.0064(2) -0.00675(19) -0.0047(2)
C34 0.0238(3) 0.0393(4) 0.0199(2) 0.0055(2) 0.0032(2) -0.0003(3)
C17 0.0459(5) 0.0236(3) 0.0305(3) -0.0035(2) -0.0171(3) -0.0061(3)
C14 0.0166(2) 0.0423(4) 0.0256(3) 0.0121(3) -0.00139(19) 0.0048(2)
C31 0.0168(2) 0.0369(4) 0.0302(3) -0.0033(3) -0.0027(2) -0.0038(2)
C29 0.0171(2) 0.0276(3) 0.01529(19) 0.00091(17) -0.00269(15) -0.00451(18)
C32 0.0214(3) 0.0332(3) 0.0269(3) -0.0036(2) 0.0052(2) -0.0065(2)
C25 0.01268(16) 0.01675(18) 0.01490(17) -0.00117(14) -0.00014(13) -0.00052(14)
C7 0.01395(18) 0.0278(3) 0.0185(2) 0.00049(18) -0.00160(15) 0.00302(17)
C1 0.0205(2) 0.0388(4) 0.0193(2) 0.0058(2) 0.00303(19) -0.0023(2)
C3 0.0284(3) 0.0323(3) 0.0187(2) 0.0085(2) -0.0035(2) -0.0004(2)
C6 0.0155(2) 0.0325(3) 0.0239(2) 0.0007(2) -0.00407(18) 0.0054(2)

loop_
_atom_type_symbol
_atom_type_description
_atom_type_scat_dispersion_real
_atom_type_scat_dispersion_imag
_atom_type_scat_source
C C 0.0033 0.0016 'International Tables Vol C Tables 4.2.6.8 and 6.1.1.4'
H H 0.0000 0.0000 'International Tables Vol C Tables 4.2.6.8 and 6.1.1.4'
Co Co 0.3494 0.9721 'International Tables Vol C Tables 4.2.6.8 and 6.1.1.4'
N N 0.0061 0.0033 'International Tables Vol C Tables 4.2.6.8 and 6.1.1.4'
O O 0.0106 0.0060 'International Tables Vol C Tables 4.2.6.8 and 6.1.1.4'

loop_
_exptl_crystal_face_index_h
_exptl_crystal_face_index_k
_exptl_crystal_face_index_l
_exptl_crystal_face_perp_dist
9 7 28 0.1258
-9 -8 -27 0.1809
19 9 5 0.1562
-19 -9 -5 0.1562
6 -3 -31 0.1565
-6 3 31 0.1565
-21 1 3 0.1415
21 -1 -3 0.1957
12 2 27 0.1252
-8 -2 -31 0.1627
-3 16 22 0.1216
-3 -14 25 0.1414
4 5 -31 0.1669
0 1 0 0.2010
0 -1 0 0.1476
3 -3 5 0.1344
1 0 0 0.1852
5 1 3 0.1419
-4 0 5 0.1508
-1 -5 0 0.1323
-1 -2 5 0.1451
0 3 5 0.1097
1 5 0 0.1920
4 -5 -1 0.1975
-4 5 -1 0.2313
5 3 1 0.1561
0 -1 -5 0.1561
2 0 -5 0.1627
-4 -5 -1 0.1474
2 1 -5 0.1653
-2 -1 5 0.1467
-3 3 5 0.1436
0 0 -1 0.1584
2 -1 -5 0.1662
0 1 1 0.1227
1 -2 -5 0.1506
1 -5 1 0.1409
0 1 -5 0.1645
1 0 -5 0.1448
-1 0 5 0.1448

loop_
_geom_angle_atom_site_label_1
_geom_angle_atom_site_label_2
_geom_angle_atom_site_label_3
_geom_angle
_geom_angle_site_symmetry_1
_geom_angle_site_symmetry_3
_geom_angle_publ_flag
N4 Co1 N1 120.01(2) . . ?
N4 Co1 N3 82.891(19) . . ?
N1 Co1 N3 120.74(2) . . ?
N2 Co1 N4 133.07(2) . . ?
N2 Co1 N1 83.03(2) . . ?
N2 Co1 N3 122.126(19) . . ?
C27 N4 Co1 123.61(4) . . ?
C27 N4 C25 122.89(5) . . ?
C25 N4 Co1 113.44(4) . . ?
C9 N1 Co1 109.89(4) . . ?
C1 N1 Co1 130.25(5) . . ?
C1 N1 C9 119.02(5) . . ?
C9 C4 C5 119.43(6) . . ?
C3 C4 C9 117.76(6) . . ?
C3 C4 C5 122.81(6) . . ?
C12 C11 C10 120.47(5) . . ?
C16 C11 C12 120.37(5) . . ?
C16 C11 C10 119.16(5) . . ?
C11 C12 C17 120.92(6) . . ?
C13 C12 C11 118.41(6) . . ?
C13 C12 C17 120.67(6) . . ?
C14 C15 C16 119.59(7) . . ?
N4 C27 C28 113.33(5) . . ?
O2 C27 N4 127.03(6) . . ?
O2 C27 C28 119.64(5) . . ?
C23 C22 C21 119.50(5) . . ?
O1 C10 C11 120.04(5) . . ?
O1 C10 N2 127.31(5) . . ?
N2 C10 C11 112.64(5) . . ?
N1 C9 C4 121.63(5) . . ?
N1 C9 C8 117.26(5) . . ?
C4 C9 C8 121.11(5) . . ?
C26 N3 Co1 111.12(3) . . ?
C18 N3 Co1 129.30(4) . . ?
C18 N3 C26 119.35(5) . . ?
N2 C8 C9 114.71(5) . . ?
C7 C8 C9 117.74(5) . . ?
C7 C8 N2 127.54(5) . . ?
N3 C26 C21 121.28(5) . . ?
N3 C26 C25 117.51(5) . . ?
C21 C26 C25 121.21(5) . . ?
N3 C18 C19 122.96(6) . . ?
C10 N2 Co1 125.73(4) . . ?
C10 N2 C8 122.29(5) . . ?
C8 N2 Co1 111.77(3) . . ?
C26 C21 C22 119.06(5) . . ?
C20 C21 C22 123.36(5) . . ?
C20 C21 C26 117.57(5) . . ?
C22 C23 C24 121.75(6) . . ?
C25 C24 C23 120.80(6) . . ?
C19 C20 C21 120.32(5) . . ?
C20 C19 C18 118.49(6) . . ?
C11 C16 C15 120.46(6) . . ?
C33 C28 C27 119.49(5) . . ?
C33 C28 C29 120.23(6) . . ?
C29 C28 C27 120.26(6) . . ?
C32 C33 C28 120.48(6) . . ?
C3 C2 C1 119.28(6) . . ?
C31 C30 C29 121.34(6) . . ?
C6 C5 C4 118.80(5) . . ?
C14 C13 C12 121.08(7) . . ?
C15 C14 C13 120.08(6) . . ?
C30 C31 C32 120.04(7) . . ?
C28 C29 C34 121.47(6) . . ?
C30 C29 C28 118.38(6) . . ?
C30 C29 C34 120.15(6) . . ?
C33 C32 C31 119.53(7) . . ?
N4 C25 C26 114.29(5) . . ?
C24 C25 N4 128.08(5) . . ?
C24 C25 C26 117.62(5) . . ?
C8 C7 C6 120.52(6) . . ?
N1 C1 C2 122.70(7) . . ?
C2 C3 C4 119.56(6) . . ?
C5 C6 C7 122.35(6) . . ?

loop_
_geom_bond_atom_site_label_1
_geom_bond_atom_site_label_2
_geom_bond_distance
_geom_bond_site_symmetry_2
_geom_bond_publ_flag
Co1 N4 1.9673(5) . ?
Co1 N1 2.0237(5) . ?
Co1 N3 2.0242(5) . ?
Co1 N2 1.9674(5) . ?
N4 C27 1.3513(7) . ?
N4 C25 1.3999(7) . ?
O1 C10 1.2369(7) . ?
O2 C27 1.2323(8) . ?
N1 C9 1.3699(8) . ?
N1 C1 1.3225(8) . ?
C4 C9 1.4126(8) . ?
C4 C5 1.4142(9) . ?
C4 C3 1.4112(9) . ?
C11 C12 1.4015(8) . ?
C11 C10 1.5030(7) . ?
C11 C16 1.3892(8) . ?
C12 C13 1.3950(9) . ?
C12 C17 1.5010(11) . ?
C15 C16 1.3903(9) . ?
C15 C14 1.3857(12) . ?
C27 C28 1.5074(8) . ?
C22 C21 1.4140(9) . ?
C22 C23 1.3681(10) . ?
C10 N2 1.3526(7) . ?
C9 C8 1.4321(8) . ?
N3 C26 1.3692(7) . ?
N3 C18 1.3229(8) . ?
C8 N2 1.4011(7) . ?
C8 C7 1.3835(8) . ?
C26 C21 1.4136(7) . ?
C26 C25 1.4333(8) . ?
C18 C19 1.4064(9) . ?
C21 C20 1.4131(9) . ?
C23 C24 1.4135(9) . ?
C24 C25 1.3857(8) . ?
C20 C19 1.3677(10) . ?
C28 C33 1.3978(9) . ?
C28 C29 1.4014(8) . ?
C33 C32 1.3887(11) . ?
C2 C1 1.4040(11) . ?
C2 C3 1.3701(12) . ?
C30 C31 1.3868(11) . ?
C30 C29 1.3948(9) . ?
C5 C6 1.3688(10) . ?
C13 C14 1.3879(13) . ?
C34 C29 1.5046(10) . ?
C31 C32 1.3895(12) . ?
C7 C6 1.4123(9) . ?

loop_
_exptl_oxdiff_crystal_face_indexfrac_h
_exptl_oxdiff_crystal_face_indexfrac_k
_exptl_oxdiff_crystal_face_indexfrac_l
_exptl_oxdiff_crystal_face_x
_exptl_oxdiff_crystal_face_y
_exptl_oxdiff_crystal_face_z
9.0017 6.8143 28.1518 0.4832 -0.3976 0.7856
-9.0089 -7.8183 -27.1511 -0.5237 0.3684 -0.7613
19.0798 8.8855 5.3023 0.8001 -0.5901 0.0262
-19.0798 -8.8855 -5.3023 -0.8001 0.5901 -0.0262
6.0587 -2.8668 -30.9148 0.0249 -0.0888 -0.9871
-6.0587 2.8668 30.9148 -0.0249 0.0888 0.9871
-21.0476 1.0732 2.6659 -0.4450 0.8357 0.2815
21.0476 -1.0732 -2.6659 0.4450 -0.8357 -0.2815
11.9842 1.8113 27.2007 0.3510 -0.6208 0.7027
-7.9674 -1.8082 -31.1383 -0.2578 0.4897 -0.8568
-2.9662 15.8868 21.9557 0.5706 0.3209 0.7629
-3.1292 -14.0995 24.9652 -0.6397 -0.3659 0.6925
4.0961 5.1341 -30.9489 0.3014 0.1683 -0.9268
0.0052 0.9990 -0.0003 0.0403 0.0222 0.0053
-0.0052 -0.9990 0.0003 -0.0403 -0.0222 -0.0053
2.9812 -3.0350 5.0505 -0.0529 -0.2207 0.1053
1.0022 -0.0043 0.0159 0.0231 -0.0397 -0.0089
5.0105 0.9627 3.0806 0.1550 -0.1974 0.0495
-4.0188 -0.0081 4.9380 -0.0935 0.1241 0.1837
-1.0284 -4.9910 -0.0145 -0.2247 -0.0712 -0.0176
-1.0225 -2.0190 4.9864 -0.1049 -0.0395 0.1463
0.0059 2.9720 5.0010 0.1198 0.0317 0.1639
1.0284 4.9910 0.0145 0.2247 0.0712 0.0176
3.9847 -5.0072 -0.9352 -0.1091 -0.2629 -0.0918
-3.9808 5.0172 -1.0656 0.1096 0.2769 0.0326
5.0249 2.9708 1.0793 0.2361 -0.1391 0.0009
0.0046 -0.9739 -5.0015 -0.0391 0.0127 -0.1533
2.0143 0.0166 -4.9699 0.0474 -0.0446 -0.1659
-4.0332 -4.9732 -1.0628 -0.2937 0.0549 -0.0204
2.0195 1.0157 -4.9702 0.0877 -0.0224 -0.1605
-2.0195 -1.0157 4.9702 -0.0877 0.0224 0.1605
-3.0008 2.9847 4.9531 0.0505 0.1509 0.1907
0.0020 0.0050 -1.0004 0.0002 0.0070 -0.0296
2.0091 -0.9824 -4.9696 0.0070 -0.0668 -0.1712
0.0033 0.9940 1.0001 0.0401 0.0152 0.0349
1.0016 -1.9772 -4.9853 -0.0564 -0.0492 -0.1675
0.9741 -5.0045 1.0177 -0.1788 -0.1577 -0.0059
0.0151 1.0242 -5.0021 0.0415 0.0571 -0.1427
1.0121 0.0209 -4.9859 0.0243 -0.0049 -0.1569
-1.0121 -0.0209 4.9859 -0.0243 0.0049 0.1569
